data_7061254
loop_
_publ_author_name
'Wang, Yong'

_publ_section_title
;
 Synthesis, structural and metal-to-metal charge transfer properties of
 cyanide-bridged compound [FeII/III-NC-RuII-CN-FeII/III]
;
_journal_issue 8
_journal_name_full 'New Journal of Chemistry'
_journal_page_first 3978
_journal_page_last 3984
_journal_paper_doi 10.1039/D1NJ05900A
_journal_volume 46
_journal_year 2022
_chemical_formula_moiety 'C38 H52 N6 Ru, 4[H2O]'
_chemical_formula_sum 'C38 H60 N6 O4 Ru'
_chemical_formula_weight 765.99
_space_group_crystal_system trigonal
_space_group_IT_number 148
_space_group_name_Hall '-R 3'
_space_group_name_H-M_alt 'R -3 :H'
_atom_sites_solution_hydrogens geom
_audit_block_doi 10.5517/ccdc.csd.cc24rqzm
_audit_creation_date 2022-01-20
_audit_creation_method
;
Olex2 1.5-dev
(compiled 2021.12.21 svn.raa29eb21 for OlexSys, GUI svn.r6444)
;
_audit_update_record
;
2022-01-25 deposited with the CCDC.	2022-01-28 downloaded from the CCDC.
;
_cell_angle_alpha 90
_cell_angle_beta 90
_cell_angle_gamma 120
_cell_formula_units_Z 9
_cell_length_a 25.887(8)
_cell_length_b 25.887(8)
_cell_length_c 15.915(6)
_cell_measurement_reflns_used 9661
_cell_measurement_temperature 123(2)
_cell_measurement_theta_max 27.4855
_cell_measurement_theta_min 2.7153
_cell_volume 9236(5)
_computing_cell_refinement 'CrystalClear (Rigaku Inc., 2016/4)'
_computing_data_collection 'CrystalClear (Rigaku Inc., 2016/4)'
_computing_data_reduction 'CrystalClear (Rigaku Inc., 2016/4)'
_computing_molecular_graphics 'Olex2 1.5-dev (Dolomanov et al., 2009)'
_computing_publication_material 'Olex2 1.5-dev (Dolomanov et al., 2009)'
_computing_structure_refinement 'SHELXL 2018/3 (Sheldrick, 2015)'
_computing_structure_solution 'SHELXL-2016/4 (Sheldrick, 2016)'
_diffrn_ambient_temperature 123(2)
_diffrn_detector_area_resol_mean 28.5714
_diffrn_measured_fraction_theta_full 0.982
_diffrn_measured_fraction_theta_max 0.979
_diffrn_measurement_device_type Saturn724+
_diffrn_measurement_method CCD_Profile_fitting
_diffrn_radiation_type MoK\a
_diffrn_radiation_wavelength 0.71073
_diffrn_reflns_av_R_equivalents 0.0663
_diffrn_reflns_av_unetI/netI 0.0266
_diffrn_reflns_Laue_measured_fraction_full 0.982
_diffrn_reflns_Laue_measured_fraction_max 0.979
_diffrn_reflns_limit_h_max 33
_diffrn_reflns_limit_h_min -33
_diffrn_reflns_limit_k_max 33
_diffrn_reflns_limit_k_min -33
_diffrn_reflns_limit_l_max 20
_diffrn_reflns_limit_l_min -20
_diffrn_reflns_number 36819
_diffrn_reflns_point_group_measured_fraction_full 0.982
_diffrn_reflns_point_group_measured_fraction_max 0.979
_diffrn_reflns_theta_full 25.242
_diffrn_reflns_theta_max 27.455
_diffrn_reflns_theta_min 2.716
_exptl_absorpt_coefficient_mu 0.425
_exptl_absorpt_correction_T_max 1.0000
_exptl_absorpt_correction_T_min 0.8306
_exptl_absorpt_correction_type multi-scan
_exptl_absorpt_process_details 'RIGAKU/MSC(2004), CrystalClear Version 1.3.6'
_exptl_crystal_colour orange
_exptl_crystal_colour_primary orange
_exptl_crystal_density_diffrn 1.239
_exptl_crystal_description prism
_exptl_crystal_F_000 3654
_exptl_crystal_size_max 0.31
_exptl_crystal_size_mid 0.15
_exptl_crystal_size_min 0.14
_refine_diff_density_max 0.671
_refine_diff_density_min -1.034
_refine_diff_density_rms 0.070
_refine_ls_extinction_method none
_refine_ls_goodness_of_fit_ref 1.066
_refine_ls_hydrogen_treatment constr
_refine_ls_matrix_type full
_refine_ls_number_parameters 331
_refine_ls_number_reflns 4608
_refine_ls_number_restraints 78
_refine_ls_restrained_S_all 1.088
_refine_ls_R_factor_all 0.0389
_refine_ls_R_factor_gt 0.0376
_refine_ls_shift/su_max 0.000
_refine_ls_shift/su_mean 0.000
_refine_ls_structure_factor_coef Fsqd
_refine_ls_weighting_details 'w=1/[\s^2^(Fo^2^)+(0.0597P)^2^+17.8019P] where P=(Fo^2^+2Fc^2^)/3'
_refine_ls_weighting_scheme calc
_refine_ls_wR_factor_gt 0.1016
_refine_ls_wR_factor_ref 0.1035
_reflns_Friedel_coverage 0.000
_reflns_number_gt 4434
_reflns_number_total 4608
_reflns_threshold_expression 'I > 2\s(I)'
_cod_data_source_file d1nj05900a2.cif
_cod_data_source_block d
_cod_depositor_comments
;
The following automatic conversions were performed:

data item '_exptl_absorpt_correction_type' value 'Multi-scan' was
changed to 'multi-scan' in accordance with the
/home/data/users/saulius/crontab/automatic-downloads/rss-feeds/RSC/lib/dictionaries/cif_core.dic
dictionary named 'cif_core.dic' version 2.4.2 last updated on
2011-04-26.

Automatic conversion script
Id: cif_fix_values 7556 2019-12-06 15:28:31Z antanas 

 Adding full bibliography for 7061254--7061257.cif.
;
_cod_original_cell_volume 9236(7)
_cod_original_sg_symbol_H-M 'R -3'
_cod_database_code 7061254
_shelx_shelxl_version_number 2018/3
_shelx_space_group_comment
;
The symmetry employed for this shelxl refinement is uniquely defined
by the following loop, which should always be used as a source of
symmetry information in preference to the above space-group names.
They are only intended as comments.
;
_olex2_refinement_description
;
1. Fixed Uiso
 At 1.2 times of:
  All C(H) groups
 At 1.5 times of:
  All C(H,H,H) groups
2. Uiso/Uaniso restraints and constraints
Uanis(C4) \\sim Ueq, Uanis(C8A) \\sim Ueq, Uanis(C10A) \\sim Ueq, Uanis(C8)
\\sim Ueq, Uanis(C9A) \\sim Ueq, Uanis(N3) \\sim Ueq, Uanis(C13) \\sim Ueq,
Uanis(C18) \\sim Ueq, Uanis(C18A) \\sim Ueq, Uanis(C19A) \\sim Ueq, Uanis(C10)
\\sim Ueq, Uanis(C17A) \\sim Ueq, Uanis(C17) \\sim Ueq: with sigma of 0.01 and
sigma for terminal atoms of 0.02
Uanis(N3) \\sim Ueq: with sigma of 0.001 and sigma for terminal atoms of 0.002
3. Others
 Fixed Sof: C2(0.5) H2(0.5) C2A(0.5) H2A(0.5) C3(0.5) H3(0.5) C3A(0.5)
 H3A(0.5) C5(0.5) H5(0.5) C5A(0.5) H5A(0.5) C6(0.5) H6(0.5) C6A(0.5) H6A(0.5)
 C8(0.5) H8A(0.5) H8B(0.5) H8C(0.5) C8A(0.5) H8AA(0.5) H8AB(0.5) H8AC(0.5)
 C9(0.5) H9A(0.5) H9B(0.5) H9C(0.5) C9A(0.5) H9AA(0.5) H9AB(0.5) H9AC(0.5)
 C10(0.5) H10A(0.5) H10B(0.5) H10C(0.5) C10A(0.5) H10D(0.5) H10E(0.5) H10F(0.5)
 C11(0.5) H11(0.5) C11A(0.5) H11A(0.5) C12(0.5) H12(0.5) C12A(0.5) H12A(0.5)
 C14(0.5) H14(0.5) C14A(0.5) H14A(0.5) C15(0.5) H15(0.5) C15A(0.5) H15A(0.5)
 C17(0.5) H17A(0.5) H17B(0.5) H17C(0.5) C17A(0.5) H17D(0.5) H17E(0.5) H17F(0.5)
 C18(0.5) H18A(0.5) H18B(0.5) H18C(0.5) C18A(0.5) H18D(0.5) H18E(0.5) H18F(0.5)
 C19(0.5) H19A(0.5) H19B(0.5) H19C(0.5) C19A(0.5) H19D(0.5) H19E(0.5) H19F(0.5)
4.a Me refined with riding coordinates:
 C8(H8A,H8B,H8C), C8A(H8AA,H8AB,H8AC), C9(H9A,H9B,H9C), C9A(H9AA,H9AB,H9AC),
 C10(H10A,H10B,H10C), C10A(H10D,H10E,H10F), C17(H17A,H17B,H17C), C17A(H17D,H17E,
 H17F), C18(H18A,H18B,H18C), C18A(H18D,H18E,H18F), C19(H19A,H19B,H19C),
 C19A(H19D,H19E,H19F)
4.b Aromatic/amide H refined with riding coordinates:
 C2(H2), C2A(H2A), C3(H3), C3A(H3A), C5(H5), C5A(H5A), C6(H6), C6A(H6A),
 C11(H11), C11A(H11A), C12(H12), C12A(H12A), C14(H14), C14A(H14A), C15(H15),
 C15A(H15A)
;
_smtbx_masks_special_details
;
A solvent mask was calculated and 324 electrons were 
found in a volume of 1206\%A^3^ in 3 voids per unit cell. 
This is consistent with the presence of 4[H2O] per Formula Unit 
which account for 360 electrons per unit cell.
;
_smtbx_masks_void_probe_radius 1.2
_smtbx_masks_void_truncation_radius 1.2
_olex2_submission_special_instructions 'No special instructions were received'

loop_
_space_group_symop_operation_xyz
'x, y, z'
'-y, x-y, z'
'-x+y, -x, z'
'x+2/3, y+1/3, z+1/3'
'-y+2/3, x-y+1/3, z+1/3'
'-x+y+2/3, -x+1/3, z+1/3'
'x+1/3, y+2/3, z+2/3'
'-y+1/3, x-y+2/3, z+2/3'
'-x+y+1/3, -x+2/3, z+2/3'
'-x, -y, -z'
'y, -x+y, -z'
'x-y, x, -z'
'-x+2/3, -y+1/3, -z+1/3'
'y+2/3, -x+y+1/3, -z+1/3'
'x-y+2/3, x+1/3, -z+1/3'
'-x+1/3, -y+2/3, -z+2/3'
'y+1/3, -x+y+2/3, -z+2/3'
'x-y+1/3, x+2/3, -z+2/3'

loop_
_atom_site_label
_atom_site_type_symbol
_atom_site_fract_x
_atom_site_fract_y
_atom_site_fract_z
_atom_site_U_iso_or_equiv
_atom_site_adp_type
_atom_site_occupancy
_atom_site_site_symmetry_order
_atom_site_calc_flag
_atom_site_refinement_flags_posn
_atom_site_refinement_flags_adp
_atom_site_refinement_flags_occupancy
_atom_site_disorder_assembly
_atom_site_disorder_group
Ru1 Ru 0.666667 0.833333 0.333333 0.01741(9) Uani 1 2 d S . P A .
N1 N 0.54989(8) 0.77495(8) 0.45010(11) 0.0313(4) Uani 1 1 d . . . . .
N2 N 0.66665(7) 0.75207(7) 0.33341(10) 0.0246(3) Uani 1 1 d . . . . .
N3 N 0.61254(7) 0.80630(7) 0.22485(10) 0.0246(3) Uani 1 1 d . U . . .
C1 C 0.59174(8) 0.79587(8) 0.40837(11) 0.0217(3) Uani 1 1 d . . . . .
C2 C 0.6580(2) 0.71990(19) 0.4047(3) 0.0328(9) Uani 0.5 1 d . . P A 1
H2 H 0.651493 0.734383 0.454644 0.039 Uiso 0.5 1 calc R U P A 1
C2A C 0.61657(18) 0.69914(17) 0.3208(3) 0.0335(9) Uani 0.5 1 d . . P A 2
H2A H 0.581038 0.699166 0.312340 0.040 Uiso 0.5 1 calc R U P A 2
C3 C 0.6584(2) 0.6663(2) 0.4067(3) 0.0414(11) Uani 0.5 1 d . . P A 1
H3 H 0.653113 0.646628 0.457618 0.050 Uiso 0.5 1 calc R U P A 1
C3A C 0.6148(2) 0.64459(19) 0.3198(4) 0.0425(11) Uani 0.5 1 d . . P A 2
H3A H 0.578822 0.609746 0.310280 0.051 Uiso 0.5 1 calc R U P A 2
C4 C 0.66668(11) 0.64158(10) 0.33307(17) 0.0413(5) Uani 1 1 d . U . . .
C5 C 0.6746(2) 0.6745(2) 0.2599(3) 0.0407(10) Uani 0.5 1 d . . P A 1
H5 H 0.679720 0.660086 0.208864 0.049 Uiso 0.5 1 calc R U P A 1
C5A C 0.7187(2) 0.6965(2) 0.3468(3) 0.0410(11) Uani 0.5 1 d . . P A 2
H5A H 0.754643 0.697683 0.356575 0.049 Uiso 0.5 1 calc R U P A 2
C6 C 0.6750(2) 0.72856(18) 0.2620(2) 0.0316(8) Uani 0.5 1 d . . P A 1
H6 H 0.681300 0.749507 0.212021 0.038 Uiso 0.5 1 calc R U P A 1
C6A C 0.71679(18) 0.74918(19) 0.3460(3) 0.0335(9) Uani 0.5 1 d . . P A 2
H6A H 0.752296 0.784735 0.354617 0.040 Uiso 0.5 1 calc R U P A 2
C7 C 0.66664(12) 0.58217(10) 0.33322(18) 0.0511(9) Uani 1 1 d . . . . .
C8 C 0.6881(5) 0.5729(4) 0.2407(5) 0.086(3) Uani 0.5 1 d . U P B 1
H8A H 0.664554 0.577506 0.198073 0.129 Uiso 0.5 1 calc R U P B 1
H8B H 0.729417 0.602010 0.232546 0.129 Uiso 0.5 1 calc R U P B 1
H8C H 0.683105 0.533570 0.237171 0.129 Uiso 0.5 1 calc R U P B 1
C8A C 0.6353(4) 0.5450(3) 0.2717(5) 0.0614(19) Uani 0.5 1 d . U P B 2
H8AA H 0.637597 0.509234 0.276255 0.092 Uiso 0.5 1 calc R U P B 2
H8AB H 0.594452 0.535319 0.275787 0.092 Uiso 0.5 1 calc R U P B 2
H8AC H 0.651318 0.563674 0.218461 0.092 Uiso 0.5 1 calc R U P B 2
C9 C 0.6977(4) 0.5763(3) 0.3950(5) 0.064(2) Uani 0.5 1 d . . P B 1
H9A H 0.695379 0.538178 0.390565 0.096 Uiso 0.5 1 calc R U P B 1
H9B H 0.738605 0.607393 0.391142 0.096 Uiso 0.5 1 calc R U P B 1
H9C H 0.681547 0.578941 0.448087 0.096 Uiso 0.5 1 calc R U P B 1
C9A C 0.7363(3) 0.5971(3) 0.3343(8) 0.089(3) Uani 0.5 1 d . U P B 2
H9AA H 0.757248 0.623963 0.379581 0.133 Uiso 0.5 1 calc R U P B 2
H9AB H 0.737229 0.560748 0.341925 0.133 Uiso 0.5 1 calc R U P B 2
H9AC H 0.755047 0.615141 0.281930 0.133 Uiso 0.5 1 calc R U P B 2
C10 C 0.5976(3) 0.5278(3) 0.3320(8) 0.091(3) Uani 0.5 1 d . U P B 1
H10A H 0.576715 0.533626 0.286519 0.136 Uiso 0.5 1 calc R U P B 1
H10B H 0.596795 0.490550 0.324446 0.136 Uiso 0.5 1 calc R U P B 1
H10C H 0.578742 0.527055 0.384206 0.136 Uiso 0.5 1 calc R U P B 1
C10A C 0.6450(6) 0.5515(3) 0.4263(5) 0.090(3) Uani 0.5 1 d . U P B 2
H10D H 0.668723 0.579753 0.468818 0.135 Uiso 0.5 1 calc R U P B 2
H10E H 0.603786 0.539564 0.434498 0.135 Uiso 0.5 1 calc R U P B 2
H10F H 0.649838 0.517101 0.430030 0.135 Uiso 0.5 1 calc R U P B 2
C11 C 0.62334(18) 0.84296(19) 0.1585(3) 0.0323(8) Uani 0.5 1 d . . P A 1
H11 H 0.656132 0.881287 0.161303 0.039 Uiso 0.5 1 calc R U P A 1
C11A C 0.56482(18) 0.8138(2) 0.2170(2) 0.0327(9) Uani 0.5 1 d . . P A 2
H11A H 0.555719 0.831176 0.261408 0.039 Uiso 0.5 1 calc R U P A 2
C12 C 0.5882(2) 0.8267(2) 0.0860(3) 0.0413(11) Uani 0.5 1 d . . P A 1
H12 H 0.597682 0.854235 0.042826 0.050 Uiso 0.5 1 calc R U P A 1
C12A C 0.5283(2) 0.7969(2) 0.1461(3) 0.0409(10) Uani 0.5 1 d . . P A 2
H12A H 0.496549 0.804038 0.144204 0.049 Uiso 0.5 1 calc R U P A 2
C13 C 0.53877(10) 0.76934(12) 0.07783(14) 0.0419(5) Uani 1 1 d . U . . .
C14 C 0.5282(2) 0.7314(2) 0.1463(3) 0.0408(11) Uani 0.5 1 d . . P A 1
H14 H 0.496294 0.692463 0.144438 0.049 Uiso 0.5 1 calc R U P A 1
C14A C 0.5880(2) 0.7614(2) 0.0861(3) 0.0408(10) Uani 0.5 1 d . . P A 2
H14A H 0.597375 0.743262 0.043015 0.049 Uiso 0.5 1 calc R U P A 2
C15 C 0.56457(18) 0.75093(18) 0.2174(3) 0.0329(9) Uani 0.5 1 d . . P A 1
H15 H 0.555393 0.724526 0.262033 0.039 Uiso 0.5 1 calc R U P A 1
C15A C 0.62342(18) 0.7803(2) 0.1586(3) 0.0325(9) Uani 0.5 1 d . . P A 2
H15A H 0.656199 0.774763 0.161321 0.039 Uiso 0.5 1 calc R U P A 2
C16 C 0.49914(11) 0.74968(13) -0.00149(14) 0.0510(9) Uani 1 1 d . . . . .
C17 C 0.4405(4) 0.6850(3) 0.0172(6) 0.091(3) Uani 0.5 1 d . U P C 1
H17A H 0.452794 0.657966 0.037728 0.136 Uiso 0.5 1 calc R U P C 1
H17B H 0.416049 0.689495 0.058593 0.136 Uiso 0.5 1 calc R U P C 1
H17C H 0.418109 0.669509 -0.033744 0.136 Uiso 0.5 1 calc R U P C 1
C17A C 0.4850(4) 0.6960(3) -0.0300(5) 0.062(2) Uani 0.5 1 d . U P C 2
H17D H 0.460453 0.687092 -0.079100 0.093 Uiso 0.5 1 calc R U P C 2
H17E H 0.520753 0.695419 -0.044063 0.093 Uiso 0.5 1 calc R U P C 2
H17F H 0.463568 0.666743 0.012628 0.093 Uiso 0.5 1 calc R U P C 2
C18 C 0.5314(4) 0.7303(5) -0.0735(4) 0.088(3) Uani 0.5 1 d . U P C 1
H18A H 0.541086 0.701917 -0.050359 0.132 Uiso 0.5 1 calc R U P C 1
H18B H 0.504838 0.712670 -0.120284 0.132 Uiso 0.5 1 calc R U P C 1
H18C H 0.567301 0.764936 -0.092173 0.132 Uiso 0.5 1 calc R U P C 1
C18A C 0.5317(4) 0.8013(3) -0.0738(4) 0.088(3) Uani 0.5 1 d . U P C 2
H18D H 0.541234 0.839395 -0.050894 0.132 Uiso 0.5 1 calc R U P C 2
H18E H 0.567679 0.802578 -0.092007 0.132 Uiso 0.5 1 calc R U P C 2
H18F H 0.505291 0.792238 -0.120793 0.132 Uiso 0.5 1 calc R U P C 2
C19 C 0.4848(4) 0.7889(3) -0.0301(5) 0.064(2) Uani 0.5 1 d . . P C 1
H19A H 0.460264 0.773122 -0.079170 0.096 Uiso 0.5 1 calc R U P C 1
H19B H 0.463265 0.796653 0.012487 0.096 Uiso 0.5 1 calc R U P C 1
H19C H 0.520450 0.825317 -0.044204 0.096 Uiso 0.5 1 calc R U P C 1
C19A C 0.4406(4) 0.7558(5) 0.0173(6) 0.087(3) Uani 0.5 1 d . U P C 2
H19D H 0.452970 0.795240 0.037676 0.130 Uiso 0.5 1 calc R U P C 2
H19E H 0.418120 0.748895 -0.033600 0.130 Uiso 0.5 1 calc R U P C 2
H19F H 0.416173 0.727011 0.058805 0.130 Uiso 0.5 1 calc R U P C 2

loop_
_atom_site_aniso_label
_atom_site_aniso_U_11
_atom_site_aniso_U_22
_atom_site_aniso_U_33
_atom_site_aniso_U_23
_atom_site_aniso_U_13
_atom_site_aniso_U_12
Ru1 0.01745(11) 0.01806(12) 0.01660(13) 0.00026(6) 0.00068(6) 0.00880(8)
N1 0.0262(8) 0.0340(9) 0.0310(8) 0.0035(7) 0.0075(7) 0.0130(7)
N2 0.0266(8) 0.0214(7) 0.0275(8) 0.0026(6) 0.0043(6) 0.0132(6)
N3 0.0229(6) 0.0275(6) 0.0214(6) -0.0006(5) -0.0019(5) 0.0110(5)
C1 0.0224(8) 0.0219(8) 0.0214(8) -0.0005(6) 0.0002(6) 0.0114(7)
C2 0.047(2) 0.034(2) 0.0266(19) 0.0079(16) 0.0126(17) 0.0272(19)
C2A 0.0219(18) 0.0211(18) 0.055(3) -0.0018(17) 0.0033(17) 0.0091(15)
C3 0.059(3) 0.032(2) 0.043(2) 0.0154(18) 0.015(2) 0.030(2)
C3A 0.035(2) 0.0198(18) 0.070(3) 0.0027(19) 0.011(2) 0.0117(17)
C4 0.0466(13) 0.0263(10) 0.0578(15) 0.0073(10) 0.0158(11) 0.0233(10)
C5 0.055(3) 0.028(2) 0.044(2) -0.0009(17) 0.015(2) 0.024(2)
C5A 0.033(2) 0.032(2) 0.067(3) 0.006(2) 0.008(2) 0.0221(19)
C6 0.045(2) 0.0260(19) 0.0250(18) 0.0017(14) 0.0111(16) 0.0192(18)
C6A 0.0209(18) 0.0266(19) 0.053(3) 0.0044(17) 0.0013(16) 0.0121(16)
C7 0.062(2) 0.0259(13) 0.077(2) 0.0080(13) 0.0155(17) 0.0312(14)
C8 0.166(8) 0.087(5) 0.063(4) -0.003(4) 0.011(5) 0.107(6)
C8A 0.098(5) 0.041(3) 0.063(4) -0.027(3) -0.050(4) 0.048(3)
C9 0.105(6) 0.045(3) 0.065(4) -0.025(3) -0.054(4) 0.055(4)
C9A 0.063(4) 0.057(4) 0.171(9) -0.034(5) -0.022(5) 0.049(4)
C10 0.066(4) 0.025(3) 0.178(9) 0.010(4) -0.026(5) 0.020(3)
C10A 0.177(9) 0.040(3) 0.060(4) 0.016(3) 0.015(5) 0.060(5)
C11 0.0267(19) 0.034(2) 0.0262(19) 0.0073(15) -0.0021(15) 0.0073(16)
C11A 0.031(2) 0.055(3) 0.0230(18) -0.0057(17) -0.0040(15) 0.029(2)
C12 0.037(2) 0.052(3) 0.025(2) 0.0098(18) -0.0064(17) 0.015(2)
C12A 0.030(2) 0.066(3) 0.031(2) -0.003(2) -0.0074(17) 0.027(2)
C13 0.0311(11) 0.0600(15) 0.0247(10) -0.0039(10) -0.0071(8) 0.0154(11)
C14 0.028(2) 0.042(2) 0.031(2) -0.0034(18) -0.0079(16) 0.0011(18)
C14A 0.035(2) 0.062(3) 0.0221(19) -0.0126(19) -0.0060(16) 0.022(2)
C15 0.030(2) 0.0256(19) 0.0260(19) 0.0027(15) -0.0021(15) 0.0008(16)
C15A 0.0244(18) 0.047(2) 0.0259(19) -0.0128(16) -0.0028(14) 0.0176(18)
C16 0.0401(16) 0.071(2) 0.0288(14) -0.0092(13) -0.0192(12) 0.0183(15)
C17 0.063(4) 0.069(4) 0.091(5) 0.009(4) -0.057(4) -0.004(3)
C17A 0.096(5) 0.044(3) 0.064(4) -0.032(3) -0.055(4) 0.049(3)
C18 0.116(6) 0.156(8) 0.036(3) -0.040(4) -0.034(4) 0.101(6)
C18A 0.116(6) 0.065(4) 0.035(3) 0.006(3) -0.035(4) 0.008(4)
C19 0.101(6) 0.045(3) 0.064(4) -0.025(3) -0.058(4) 0.050(4)
C19A 0.064(4) 0.131(7) 0.091(5) -0.062(5) -0.053(4) 0.068(5)

loop_
_atom_type_symbol
_atom_type_description
_atom_type_scat_dispersion_real
_atom_type_scat_dispersion_imag
_atom_type_scat_source
C C 0.0033 0.0016 'International Tables Vol C Tables 4.2.6.8 and 6.1.1.4'
H H 0.0000 0.0000 'International Tables Vol C Tables 4.2.6.8 and 6.1.1.4'
N N 0.0061 0.0033 'International Tables Vol C Tables 4.2.6.8 and 6.1.1.4'
O O 0.0106 0.0060 'International Tables Vol C Tables 4.2.6.8 and 6.1.1.4'
Ru Ru -1.2594 0.8363 'International Tables Vol C Tables 4.2.6.8 and 6.1.1.4'

loop_
_geom_angle_atom_site_label_1
_geom_angle_atom_site_label_2
_geom_angle_atom_site_label_3
_geom_angle
_geom_angle_site_symmetry_1
_geom_angle_site_symmetry_3
_geom_angle_publ_flag
N2 Ru1 N2 180.0 . 16_665 y
N2 Ru1 N3 90.04(7) . . y
N2 Ru1 N3 89.95(6) 16_665 . y
N2 Ru1 N3 90.05(7) 16_665 16_665 y
N2 Ru1 N3 89.95(6) . 16_665 y
N3 Ru1 N3 180.00(10) 16_665 . y
C1 Ru1 N2 89.97(6) . . y
C1 Ru1 N2 89.97(6) 16_665 16_665 y
C1 Ru1 N2 90.03(6) . 16_665 y
C1 Ru1 N2 90.03(6) 16_665 . y
C1 Ru1 N3 89.69(7) . 16_665 y
C1 Ru1 N3 90.31(7) 16_665 16_665 y
C1 Ru1 N3 89.69(7) 16_665 . y
C1 Ru1 N3 90.31(7) . . y
C1 Ru1 C1 180.00(11) 16_665 . y
C2 N2 Ru1 122.1(2) . . ?
C2A N2 Ru1 122.3(2) . . ?
C2A N2 C6A 115.3(3) . . ?
C6 N2 Ru1 121.9(2) . . ?
C6 N2 C2 116.0(3) . . ?
C6A N2 Ru1 122.4(2) . . ?
C11 N3 Ru1 122.4(2) . . ?
C11 N3 C15 115.7(3) . . ?
C11A N3 Ru1 122.2(2) . . ?
C11A N3 C15A 115.6(3) . . ?
C15 N3 Ru1 121.9(2) . . ?
C15A N3 Ru1 122.2(2) . . ?
N1 C1 Ru1 179.87(19) . . ?
N2 C2 H2 118.3 . . ?
N2 C2 C3 123.3(4) . . ?
C3 C2 H2 118.3 . . ?
N2 C2A H2A 118.0 . . ?
N2 C2A C3A 124.0(4) . . ?
C3A C2A H2A 118.0 . . ?
C2 C3 H3 119.5 . . ?
C2 C3 C4 120.9(4) . . ?
C4 C3 H3 119.5 . . ?
C2A C3A H3A 119.7 . . ?
C2A C3A C4 120.7(4) . . ?
C4 C3A H3A 119.7 . . ?
C3 C4 C7 122.1(3) . . ?
C3A C4 C5A 115.3(3) . . ?
C3A C4 C7 122.4(3) . . ?
C5 C4 C3 115.4(3) . . ?
C5 C4 C7 122.5(3) . . ?
C5A C4 C7 122.3(3) . . ?
C4 C5 H5 119.4 . . ?
C6 C5 C4 121.1(4) . . ?
C6 C5 H5 119.4 . . ?
C4 C5A H5A 119.8 . . ?
C6A C5A C4 120.5(4) . . ?
C6A C5A H5A 119.8 . . ?
N2 C6 C5 123.2(4) . . ?
N2 C6 H6 118.4 . . ?
C5 C6 H6 118.4 . . ?
N2 C6A C5A 124.2(4) . . ?
N2 C6A H6A 117.9 . . ?
C5A C6A H6A 117.9 . . ?
C4 C7 C8 108.4(3) . . ?
C4 C7 C9A 108.3(3) . . ?
C4 C7 C10 108.4(3) . . ?
C4 C7 C10A 108.4(3) . . ?
C8A C7 C4 114.7(3) . . ?
C8A C7 C9A 112.2(5) . . ?
C8A C7 C10A 112.2(5) . . ?
C9 C7 C4 114.8(3) . . ?
C9 C7 C8 112.4(5) . . ?
C9 C7 C10 112.0(5) . . ?
C10 C7 C8 99.7(6) . . ?
C10A C7 C9A 100.0(6) . . ?
C7 C8 H8A 109.5 . . ?
C7 C8 H8B 109.5 . . ?
C7 C8 H8C 109.5 . . ?
H8A C8 H8B 109.5 . . ?
H8A C8 H8C 109.5 . . ?
H8B C8 H8C 109.5 . . ?
C7 C8A H8AA 109.5 . . ?
C7 C8A H8AB 109.5 . . ?
C7 C8A H8AC 109.5 . . ?
H8AA C8A H8AB 109.5 . . ?
H8AA C8A H8AC 109.5 . . ?
H8AB C8A H8AC 109.5 . . ?
C7 C9 H9A 109.5 . . ?
C7 C9 H9B 109.5 . . ?
C7 C9 H9C 109.5 . . ?
H9A C9 H9B 109.5 . . ?
H9A C9 H9C 109.5 . . ?
H9B C9 H9C 109.5 . . ?
C7 C9A H9AA 109.5 . . ?
C7 C9A H9AB 109.5 . . ?
C7 C9A H9AC 109.5 . . ?
H9AA C9A H9AB 109.5 . . ?
H9AA C9A H9AC 109.5 . . ?
H9AB C9A H9AC 109.5 . . ?
C7 C10 H10A 109.5 . . ?
C7 C10 H10B 109.5 . . ?
C7 C10 H10C 109.5 . . ?
H10A C10 H10B 109.5 . . ?
H10A C10 H10C 109.5 . . ?
H10B C10 H10C 109.5 . . ?
C7 C10A H10D 109.5 . . ?
C7 C10A H10E 109.5 . . ?
C7 C10A H10F 109.5 . . ?
H10D C10A H10E 109.5 . . ?
H10D C10A H10F 109.5 . . ?
H10E C10A H10F 109.5 . . ?
N3 C11 H11 118.0 . . ?
N3 C11 C12 123.9(4) . . ?
C12 C11 H11 118.0 . . ?
N3 C11A H11A 118.1 . . ?
N3 C11A C12A 123.8(4) . . ?
C12A C11A H11A 118.1 . . ?
C11 C12 H12 119.7 . . ?
C11 C12 C13 120.5(4) . . ?
C13 C12 H12 119.7 . . ?
C11A C12A H12A 119.5 . . ?
C11A C12A C13 121.0(4) . . ?
C13 C12A H12A 119.5 . . ?
C12 C13 C14 115.3(3) . . ?
C12 C13 C16 122.0(3) . . ?
C12A C13 C16 122.5(3) . . ?
C14 C13 C16 122.7(3) . . ?
C14A C13 C12A 115.2(3) . . ?
C14A C13 C16 122.3(3) . . ?
C13 C14 H14 119.4 . . ?
C15 C14 C13 121.1(4) . . ?
C15 C14 H14 119.4 . . ?
C13 C14A H14A 119.6 . . ?
C13 C14A C15A 120.9(4) . . ?
C15A C14A H14A 119.6 . . ?
N3 C15 C14 123.4(4) . . ?
N3 C15 H15 118.3 . . ?
C14 C15 H15 118.3 . . ?
N3 C15A C14A 123.5(4) . . ?
N3 C15A H15A 118.2 . . ?
C14A C15A H15A 118.2 . . ?
C13 C16 C17 108.3(3) . . ?
C13 C16 C18 108.4(3) . . ?
C13 C16 C18A 108.6(3) . . ?
C13 C16 C19A 108.4(3) . . ?
C17 C16 C18 99.7(6) . . ?
C17A C16 C13 114.5(3) . . ?
C17A C16 C18A 111.9(5) . . ?
C17A C16 C19A 112.5(5) . . ?
C19 C16 C13 115.0(3) . . ?
C19 C16 C17 112.1(5) . . ?
C19 C16 C18 112.1(5) . . ?
C19A C16 C18A 100.0(6) . . ?
C16 C17 H17A 109.5 . . ?
C16 C17 H17B 109.5 . . ?
C16 C17 H17C 109.5 . . ?
H17A C17 H17B 109.5 . . ?
H17A C17 H17C 109.5 . . ?
H17B C17 H17C 109.5 . . ?
C16 C17A H17D 109.5 . . ?
C16 C17A H17E 109.5 . . ?
C16 C17A H17F 109.5 . . ?
H17D C17A H17E 109.5 . . ?
H17D C17A H17F 109.5 . . ?
H17E C17A H17F 109.5 . . ?
C16 C18 H18A 109.5 . . ?
C16 C18 H18B 109.5 . . ?
C16 C18 H18C 109.5 . . ?
H18A C18 H18B 109.5 . . ?
H18A C18 H18C 109.5 . . ?
H18B C18 H18C 109.5 . . ?
C16 C18A H18D 109.5 . . ?
C16 C18A H18E 109.5 . . ?
C16 C18A H18F 109.5 . . ?
H18D C18A H18E 109.5 . . ?
H18D C18A H18F 109.5 . . ?
H18E C18A H18F 109.5 . . ?
C16 C19 H19A 109.5 . . ?
C16 C19 H19B 109.5 . . ?
C16 C19 H19C 109.5 . . ?
H19A C19 H19B 109.5 . . ?
H19A C19 H19C 109.5 . . ?
H19B C19 H19C 109.5 . . ?
C16 C19A H19D 109.5 . . ?
C16 C19A H19E 109.5 . . ?
C16 C19A H19F 109.5 . . ?
H19D C19A H19E 109.5 . . ?
H19D C19A H19F 109.5 . . ?
H19E C19A H19F 109.5 . . ?

loop_
_geom_bond_atom_site_label_1
_geom_bond_atom_site_label_2
_geom_bond_distance
_geom_bond_site_symmetry_2
_geom_bond_publ_flag
Ru1 N2 2.1034(16) . y
Ru1 N2 2.1034(16) 16_665 y
Ru1 N3 2.1102(16) 16_665 y
Ru1 N3 2.1103(16) . y
Ru1 C1 2.0610(18) 16_665 y
Ru1 C1 2.0610(18) . y
N1 C1 1.149(3) . ?
N2 C2 1.358(4) . ?
N2 C2A 1.350(4) . ?
N2 C6 1.357(4) . ?
N2 C6A 1.352(4) . ?
N3 C11 1.352(4) . ?
N3 C11A 1.348(4) . ?
N3 C15 1.353(4) . ?
N3 C15A 1.354(4) . ?
C2 H2 0.9300 . ?
C2 C3 1.393(6) . ?
C2A H2A 0.9300 . ?
C2A C3A 1.390(6) . ?
C3 H3 0.9300 . ?
C3 C4 1.402(5) . ?
C3A H3A 0.9300 . ?
C3A C4 1.399(5) . ?
C4 C5 1.396(5) . ?
C4 C5A 1.403(5) . ?
C4 C7 1.538(3) . ?
C5 H5 0.9300 . ?
C5 C6 1.396(6) . ?
C5A H5A 0.9300 . ?
C5A C6A 1.388(6) . ?
C6 H6 0.9300 . ?
C6A H6A 0.9300 . ?
C7 C8 1.634(8) . ?
C7 C8A 1.327(6) . ?
C7 C9 1.326(6) . ?
C7 C9A 1.645(7) . ?
C7 C10 1.631(8) . ?
C7 C10A 1.642(8) . ?
C8 H8A 0.9600 . ?
C8 H8B 0.9600 . ?
C8 H8C 0.9600 . ?
C8A H8AA 0.9600 . ?
C8A H8AB 0.9600 . ?
C8A H8AC 0.9600 . ?
C9 H9A 0.9600 . ?
C9 H9B 0.9600 . ?
C9 H9C 0.9600 . ?
C9A H9AA 0.9600 . ?
C9A H9AB 0.9600 . ?
C9A H9AC 0.9600 . ?
C10 H10A 0.9600 . ?
C10 H10B 0.9600 . ?
C10 H10C 0.9600 . ?
C10A H10D 0.9600 . ?
C10A H10E 0.9600 . ?
C10A H10F 0.9600 . ?
C11 H11 0.9300 . ?
C11 C12 1.398(6) . ?
C11A H11A 0.9300 . ?
C11A C12A 1.394(6) . ?
C12 H12 0.9300 . ?
C12 C13 1.399(6) . ?
C12A H12A 0.9300 . ?
C12A C13 1.398(5) . ?
C13 C14 1.400(5) . ?
C13 C14A 1.394(5) . ?
C13 C16 1.544(3) . ?
C14 H14 0.9300 . ?
C14 C15 1.396(6) . ?
C14A H14A 0.9300 . ?
C14A C15A 1.401(6) . ?
C15 H15 0.9300 . ?
C15A H15A 0.9300 . ?
C16 C17 1.629(7) . ?
C16 C17A 1.327(6) . ?
C16 C18 1.639(7) . ?
C16 C18A 1.642(7) . ?
C16 C19 1.323(6) . ?
C16 C19A 1.629(7) . ?
C17 H17A 0.9600 . ?
C17 H17B 0.9600 . ?
C17 H17C 0.9600 . ?
C17A H17D 0.9600 . ?
C17A H17E 0.9600 . ?
C17A H17F 0.9600 . ?
C18 H18A 0.9600 . ?
C18 H18B 0.9600 . ?
C18 H18C 0.9600 . ?
C18A H18D 0.9600 . ?
C18A H18E 0.9600 . ?
C18A H18F 0.9600 . ?
C19 H19A 0.9600 . ?
C19 H19B 0.9600 . ?
C19 H19C 0.9600 . ?
C19A H19D 0.9600 . ?
C19A H19E 0.9600 . ?
C19A H19F 0.9600 . ?

loop_
_geom_torsion_atom_site_label_1
_geom_torsion_atom_site_label_2
_geom_torsion_atom_site_label_3
_geom_torsion_atom_site_label_4
_geom_torsion
_geom_torsion_site_symmetry_1
_geom_torsion_site_symmetry_2
_geom_torsion_site_symmetry_3
_geom_torsion_site_symmetry_4
_geom_torsion_publ_flag
Ru1 N2 C2 C3 -179.3(4) . . . . ?
Ru1 N2 C2A C3A 179.5(4) . . . . ?
Ru1 N2 C6 C5 -179.3(4) . . . . ?
Ru1 N2 C6A C5A 179.8(4) . . . . ?
Ru1 N3 C11 C12 -179.5(4) . . . . ?
Ru1 N3 C11A C12A 179.5(4) . . . . ?
Ru1 N3 C15 C14 -179.4(4) . . . . ?
Ru1 N3 C15A C14A 179.3(4) . . . . ?
N2 C2 C3 C4 -1.4(7) . . . . ?
N2 C2A C3A C4 0.6(8) . . . . ?
N3 C11 C12 C13 -0.9(7) . . . . ?
N3 C11A C12A C13 1.3(8) . . . . ?
C2 N2 C6 C5 0.4(6) . . . . ?
C2 C3 C4 C5 0.4(6) . . . . ?
C2 C3 C4 C7 -179.3(4) . . . . ?
C2A N2 C6A C5A -0.3(6) . . . . ?
C2A C3A C4 C5A -0.1(7) . . . . ?
C2A C3A C4 C7 179.5(4) . . . . ?
C3 C4 C5 C6 0.9(6) . . . . ?
C3 C4 C7 C8 -170.9(5) . . . . ?
C3 C4 C7 C9 -44.3(6) . . . . ?
C3 C4 C7 C10 81.8(6) . . . . ?
C3A C4 C5A C6A -0.6(7) . . . . ?
C3A C4 C7 C8A 44.2(6) . . . . ?
C3A C4 C7 C9A 170.4(5) . . . . ?
C3A C4 C7 C10A -82.1(6) . . . . ?
C4 C5 C6 N2 -1.4(7) . . . . ?
C4 C5A C6A N2 0.8(8) . . . . ?
C5 C4 C7 C8 9.5(6) . . . . ?
C5 C4 C7 C9 136.0(6) . . . . ?
C5 C4 C7 C10 -97.9(6) . . . . ?
C5A C4 C7 C8A -136.3(6) . . . . ?
C5A C4 C7 C9A -10.1(6) . . . . ?
C5A C4 C7 C10A 97.4(6) . . . . ?
C6 N2 C2 C3 1.0(6) . . . . ?
C6A N2 C2A C3A -0.4(6) . . . . ?
C7 C4 C5 C6 -179.4(4) . . . . ?
C7 C4 C5A C6A 179.8(4) . . . . ?
C11 N3 C15 C14 0.7(6) . . . . ?
C11 C12 C13 C14 0.2(6) . . . . ?
C11 C12 C13 C16 -179.6(4) . . . . ?
C11A N3 C15A C14A -0.7(6) . . . . ?
C11A C12A C13 C14A -1.0(6) . . . . ?
C11A C12A C13 C16 179.6(4) . . . . ?
C12 C13 C14 C15 0.9(6) . . . . ?
C12 C13 C16 C17 -170.8(5) . . . . ?
C12 C13 C16 C18 81.9(6) . . . . ?
C12 C13 C16 C19 -44.5(6) . . . . ?
C12A C13 C14A C15A -0.1(6) . . . . ?
C12A C13 C16 C17A -136.2(6) . . . . ?
C12A C13 C16 C18A 97.9(6) . . . . ?
C12A C13 C16 C19A -9.8(6) . . . . ?
C13 C14 C15 N3 -1.4(7) . . . . ?
C13 C14A C15A N3 1.0(7) . . . . ?
C14 C13 C16 C17 9.4(6) . . . . ?
C14 C13 C16 C18 -97.9(6) . . . . ?
C14 C13 C16 C19 135.7(6) . . . . ?
C14A C13 C16 C17A 44.4(6) . . . . ?
C14A C13 C16 C18A -81.5(6) . . . . ?
C14A C13 C16 C19A 170.8(5) . . . . ?
C15 N3 C11 C12 0.4(6) . . . . ?
C15A N3 C11A C12A -0.5(6) . . . . ?
C16 C13 C14 C15 -179.3(4) . . . . ?
C16 C13 C14A C15A 179.3(4) . . . . ?

loop_
_smtbx_masks_void_nr
_smtbx_masks_void_average_x
_smtbx_masks_void_average_y
_smtbx_masks_void_average_z
_smtbx_masks_void_volume
_smtbx_masks_void_count_electrons
_smtbx_masks_void_content
1 0.000 0.000 0.000 344.6 108.1 '12 water'
2 0.000 0.000 0.500 15.0 0.0 ?
3 0.000 0.500 0.500 14.3 0.0 ?
4 0.167 0.333 0.833 14.3 0.0 ?
5 0.167 0.833 0.833 14.3 0.0 ?
6 0.333 0.667 0.667 344.6 108.1 '12 water'
7 0.333 0.667 0.167 15.0 0.0 ?
8 0.333 0.167 0.167 14.3 0.0 ?
9 0.500 0.500 0.500 14.3 0.0 ?
10 0.500 0.000 0.500 14.3 0.0 ?
11 0.667 0.333 0.333 344.6 108.1 '12 water'
12 0.667 0.333 0.833 15.0 0.0 ?
13 0.667 0.833 0.833 14.3 0.0 ?
14 0.833 0.167 0.167 14.3 0.0 ?
15 0.833 0.667 0.167 14.3 0.0 ?
